data_7706439
loop_
_publ_author_name
'Ding, Yi'
'Ruth, Paul Niklas'
'Herbst-Irmer, Regine'
'Stalke, Dietmar'
'Yang, Zhi'
'Roesky, Herbert W.'

_publ_section_title
;
 Pentamethyl- and 1,2,4-tri(tert-butyl)cyclopentadienyl containing p-block
 complexes - differences and similarities.
;
_journal_issue 6
_journal_name_full 'Dalton transactions (Cambridge, England : 2003)'
_journal_page_first 2067
_journal_page_last 2074
_journal_paper_doi 10.1039/d0dt04412a
_journal_volume 50
_journal_year 2021
_chemical_formula_moiety 'C42 H76 Br2 In2'
_chemical_formula_sum 'C42 H76 Br2 In2'
_chemical_formula_weight 970.48
_space_group_crystal_system triclinic
_space_group_IT_number 2
_space_group_name_Hall '-P 1'
_space_group_name_H-M_alt 'P -1'
_atom_sites_solution_hydrogens geom
_audit_creation_method SHELXL-2018/3
_audit_update_record
;
2020-12-11 deposited with the CCDC.	2021-01-18 downloaded from the CCDC.
;
_cell_angle_alpha 71.33(2)
_cell_angle_beta 73.77(2)
_cell_angle_gamma 77.36(3)
_cell_formula_units_Z 1
_cell_length_a 9.494(2)
_cell_length_b 10.197(2)
_cell_length_c 12.616(3)
_cell_measurement_reflns_used 4445
_cell_measurement_temperature 100(2)
_cell_measurement_theta_max 23.381
_cell_measurement_theta_min 2.353
_cell_volume 1099.7(4)
_computing_cell_refinement 'SAINT V8.40A'
_computing_data_collection 'APEX2 v2012.2'
_computing_data_reduction 'SAINT V8.40A'
_computing_molecular_graphics 'XP Version 5.1'
_computing_publication_material 'XP Version 5.1'
_computing_structure_refinement 'SHELXL-2018/3 (Sheldrick, 2018)'
_computing_structure_solution 'SHELXT(G.M.Sheldrick,Acta Cryst.(2015)A71,3-8)'
_diffrn_ambient_temperature 100(2)
_diffrn_measured_fraction_theta_full 1.000
_diffrn_measured_fraction_theta_max 1.000
_diffrn_measurement_device_type 'Bruker Smart APEX II Quazar'
_diffrn_measurement_method 'omega scans'
_diffrn_radiation_type MoK\a
_diffrn_radiation_wavelength 0.71073
_diffrn_reflns_av_R_equivalents 0.0733
_diffrn_reflns_av_unetI/netI 0.0648
_diffrn_reflns_Laue_measured_fraction_full 1.000
_diffrn_reflns_Laue_measured_fraction_max 1.000
_diffrn_reflns_limit_h_max 12
_diffrn_reflns_limit_h_min -12
_diffrn_reflns_limit_k_max 13
_diffrn_reflns_limit_k_min -13
_diffrn_reflns_limit_l_max 16
_diffrn_reflns_limit_l_min -16
_diffrn_reflns_number 22845
_diffrn_reflns_point_group_measured_fraction_full 1.000
_diffrn_reflns_point_group_measured_fraction_max 1.000
_diffrn_reflns_theta_full 25.242
_diffrn_reflns_theta_max 27.509
_diffrn_reflns_theta_min 1.749
_diffrn_source 'INCOATEC Microsource'
_exptl_absorpt_coefficient_mu 2.891
_exptl_absorpt_correction_T_max 0.7456
_exptl_absorpt_correction_T_min 0.6201
_exptl_absorpt_correction_type multi-scan
_exptl_absorpt_process_details SADABS-2016/2
_exptl_crystal_colour colourless
_exptl_crystal_density_diffrn 1.465
_exptl_crystal_description plate
_exptl_crystal_F_000 496
_exptl_crystal_size_max 0.149
_exptl_crystal_size_mid 0.148
_exptl_crystal_size_min 0.050
_refine_diff_density_max 0.712
_refine_diff_density_min -0.525
_refine_diff_density_rms 0.120
_refine_ls_extinction_method none
_refine_ls_goodness_of_fit_ref 1.010
_refine_ls_hydrogen_treatment constr
_refine_ls_matrix_type full
_refine_ls_number_parameters 218
_refine_ls_number_reflns 5060
_refine_ls_number_restraints 0
_refine_ls_restrained_S_all 1.010
_refine_ls_R_factor_all 0.0497
_refine_ls_R_factor_gt 0.0350
_refine_ls_shift/su_max 0.001
_refine_ls_shift/su_mean 0.000
_refine_ls_structure_factor_coef Fsqd
_refine_ls_weighting_details 'w=1/[\s^2^(Fo^2^)+(0.0211P)^2^] where P=(Fo^2^+2Fc^2^)/3'
_refine_ls_weighting_scheme calc
_refine_ls_wR_factor_gt 0.0692
_refine_ls_wR_factor_ref 0.0748
_reflns_Friedel_coverage 0.000
_reflns_number_gt 4017
_reflns_number_total 5060
_reflns_threshold_expression 'I > 2\s(I)'
_cod_data_source_file d0dt04412a2.cif
_cod_data_source_block 7
_cod_depositor_comments 'Adding full bibliography for 7706437--7706443.cif.'
_cod_original_cell_volume 1099.7(5)
_cod_database_code 7706439
_shelx_shelxl_version_number 2018/3
_shelx_space_group_comment
;
The symmetry employed for this shelxl refinement is uniquely defined
by the following loop, which should always be used as a source of
symmetry information in preference to the above space-group names.
They are only intended as comments.
;
_shelx_estimated_absorpt_t_min 0.673
_shelx_estimated_absorpt_t_max 0.869

loop_
_space_group_symop_operation_xyz
'x, y, z'
'-x, -y, -z'

loop_
_atom_site_label
_atom_site_type_symbol
_atom_site_fract_x
_atom_site_fract_y
_atom_site_fract_z
_atom_site_U_iso_or_equiv
_atom_site_adp_type
_atom_site_occupancy
_atom_site_site_symmetry_order
_atom_site_calc_flag
_atom_site_refinement_flags_posn
_atom_site_refinement_flags_adp
_atom_site_refinement_flags_occupancy
_atom_site_disorder_assembly
_atom_site_disorder_group
In1 In 0.37067(2) 0.41311(2) 0.15364(2) 0.01720(8) Uani 1 1 d . . . . .
Br1 Br 0.51593(3) 0.63815(3) 0.06113(3) 0.01938(9) Uani 1 1 d . . . . .
C1 C 0.4813(3) 0.2515(3) 0.2867(3) 0.0160(7) Uani 1 1 d . . . . .
C2 C 0.3477(3) 0.2549(3) 0.3837(3) 0.0162(7) Uani 1 1 d . . . . .
C3 C 0.2580(3) 0.1690(3) 0.3783(3) 0.0177(7) Uani 1 1 d . . . . .
H3 H 0.164562 0.153961 0.429431 0.021 Uiso 1 1 calc R U . . .
C4 C 0.3218(3) 0.1046(3) 0.2863(3) 0.0172(7) Uani 1 1 d . . . . .
C5 C 0.4565(3) 0.1515(3) 0.2334(3) 0.0163(7) Uani 1 1 d . . . . .
H5 H 0.524529 0.123191 0.170840 0.020 Uiso 1 1 calc R U . . .
C6 C 0.6458(3) 0.2541(3) 0.2833(3) 0.0185(7) Uani 1 1 d . . . . .
C7 C 0.6764(3) 0.3790(3) 0.3105(3) 0.0222(8) Uani 1 1 d . . . . .
H7A H 0.782684 0.370815 0.305469 0.033 Uiso 1 1 calc R U . . .
H7B H 0.621038 0.381042 0.388283 0.033 Uiso 1 1 calc R U . . .
H7C H 0.645085 0.465472 0.255126 0.033 Uiso 1 1 calc R U . . .
C8 C 0.7421(3) 0.2537(4) 0.1641(3) 0.0222(8) Uani 1 1 d . . . . .
H8A H 0.704869 0.334242 0.106558 0.033 Uiso 1 1 calc R U . . .
H8B H 0.738454 0.167186 0.147361 0.033 Uiso 1 1 calc R U . . .
H8C H 0.844605 0.259444 0.161797 0.033 Uiso 1 1 calc R U . . .
C9 C 0.6941(4) 0.1178(4) 0.3702(3) 0.0264(8) Uani 1 1 d . . . . .
H9A H 0.686799 0.037436 0.346432 0.040 Uiso 1 1 calc R U . . .
H9B H 0.629441 0.114090 0.446458 0.040 Uiso 1 1 calc R U . . .
H9C H 0.796819 0.115144 0.373082 0.040 Uiso 1 1 calc R U . . .
C10 C 0.3017(3) 0.3411(3) 0.4702(3) 0.0184(7) Uani 1 1 d . . . . .
C11 C 0.3928(4) 0.2851(4) 0.5642(3) 0.0243(8) Uani 1 1 d . . . . .
H11A H 0.497306 0.294645 0.528708 0.036 Uiso 1 1 calc R U . . .
H11B H 0.383222 0.186324 0.602447 0.036 Uiso 1 1 calc R U . . .
H11C H 0.355433 0.338962 0.620705 0.036 Uiso 1 1 calc R U . . .
C12 C 0.1392(3) 0.3300(4) 0.5353(3) 0.0263(8) Uani 1 1 d . . . . .
H12A H 0.075607 0.360227 0.480158 0.039 Uiso 1 1 calc R U . . .
H12B H 0.108825 0.389860 0.587344 0.039 Uiso 1 1 calc R U . . .
H12C H 0.129954 0.232749 0.579880 0.039 Uiso 1 1 calc R U . . .
C13 C 0.3090(4) 0.4972(3) 0.4117(3) 0.0240(8) Uani 1 1 d . . . . .
H13A H 0.410024 0.510060 0.367077 0.036 Uiso 1 1 calc R U . . .
H13B H 0.281365 0.548053 0.470166 0.036 Uiso 1 1 calc R U . . .
H13C H 0.240173 0.533121 0.360311 0.036 Uiso 1 1 calc R U . . .
C14 C 0.2492(3) 0.0118(3) 0.2513(3) 0.0209(7) Uani 1 1 d . . . . .
C15 C 0.1212(4) 0.1006(4) 0.1999(3) 0.0339(9) Uani 1 1 d . . . . .
H15A H 0.159098 0.172801 0.130845 0.051 Uiso 1 1 calc R U . . .
H15B H 0.051313 0.145081 0.256107 0.051 Uiso 1 1 calc R U . . .
H15C H 0.070534 0.041254 0.179474 0.051 Uiso 1 1 calc R U . . .
C16 C 0.3571(4) -0.0519(5) 0.1619(4) 0.0493(13) Uani 1 1 d . . . . .
H16A H 0.308356 -0.113268 0.142015 0.074 Uiso 1 1 calc R U . . .
H16B H 0.442772 -0.106491 0.192537 0.074 Uiso 1 1 calc R U . . .
H16C H 0.390317 0.022576 0.093025 0.074 Uiso 1 1 calc R U . . .
C17 C 0.1897(5) -0.1035(4) 0.3564(3) 0.0448(11) Uani 1 1 d . . . . .
H17A H 0.142366 -0.162761 0.332977 0.067 Uiso 1 1 calc R U . . .
H17B H 0.116762 -0.061337 0.412746 0.067 Uiso 1 1 calc R U . . .
H17C H 0.271631 -0.160418 0.390718 0.067 Uiso 1 1 calc R U . . .
C18 C 0.1411(3) 0.4866(3) 0.1480(3) 0.0218(8) Uani 1 1 d . . . . .
H18A H 0.124565 0.471946 0.078719 0.026 Uiso 1 1 calc R U . . .
H18B H 0.079315 0.427682 0.215684 0.026 Uiso 1 1 calc R U . . .
C19 C 0.0858(3) 0.6402(3) 0.1460(3) 0.0186(7) Uani 1 1 d . . . . .
H19A H 0.091316 0.654035 0.218816 0.022 Uiso 1 1 calc R U . . .
H19B H 0.151571 0.699990 0.082350 0.022 Uiso 1 1 calc R U . . .
C20 C -0.0721(3) 0.6853(3) 0.1308(3) 0.0229(8) Uani 1 1 d . . . . .
H20A H -0.137772 0.626234 0.195272 0.027 Uiso 1 1 calc R U . . .
H20B H -0.077700 0.669232 0.058871 0.027 Uiso 1 1 calc R U . . .
C21 C -0.1292(4) 0.8389(3) 0.1263(3) 0.0291(9) Uani 1 1 d . . . . .
H21A H -0.068887 0.898545 0.059649 0.044 Uiso 1 1 calc R U . . .
H21B H -0.122536 0.856284 0.196690 0.044 Uiso 1 1 calc R U . . .
H21C H -0.232681 0.860392 0.119706 0.044 Uiso 1 1 calc R U . . .

loop_
_atom_site_aniso_label
_atom_site_aniso_U_11
_atom_site_aniso_U_22
_atom_site_aniso_U_33
_atom_site_aniso_U_23
_atom_site_aniso_U_13
_atom_site_aniso_U_12
In1 0.01641(12) 0.01731(14) 0.01654(13) -0.00374(10) -0.00395(9) -0.00083(9)
Br1 0.02409(18) 0.01656(19) 0.01776(18) -0.00575(14) -0.00333(14) -0.00374(14)
C1 0.0132(15) 0.0172(17) 0.0157(16) -0.0017(13) -0.0036(13) -0.0019(13)
C2 0.0154(15) 0.0147(17) 0.0172(16) -0.0030(13) -0.0050(13) 0.0000(13)
C3 0.0170(16) 0.0173(18) 0.0134(16) 0.0008(13) -0.0013(13) -0.0019(14)
C4 0.0181(16) 0.0112(17) 0.0228(18) -0.0020(14) -0.0116(14) 0.0016(13)
C5 0.0169(16) 0.0139(17) 0.0171(16) -0.0044(13) -0.0067(13) 0.0035(13)
C6 0.0164(16) 0.0201(18) 0.0187(17) -0.0031(14) -0.0041(14) -0.0049(14)
C7 0.0188(17) 0.025(2) 0.0239(18) -0.0029(15) -0.0081(14) -0.0059(15)
C8 0.0149(16) 0.027(2) 0.0224(18) -0.0041(15) -0.0029(14) -0.0028(15)
C9 0.0219(17) 0.027(2) 0.0244(19) 0.0022(16) -0.0071(15) -0.0035(16)
C10 0.0165(16) 0.0236(19) 0.0166(17) -0.0074(14) -0.0031(13) -0.0040(14)
C11 0.0302(19) 0.029(2) 0.0174(17) -0.0081(15) -0.0068(15) -0.0076(16)
C12 0.0230(18) 0.031(2) 0.0231(19) -0.0103(16) -0.0005(15) -0.0024(16)
C13 0.0314(19) 0.0199(19) 0.0227(19) -0.0074(15) -0.0074(16) -0.0036(16)
C14 0.0197(17) 0.0182(18) 0.0283(19) -0.0057(15) -0.0115(15) -0.0033(14)
C15 0.037(2) 0.028(2) 0.045(2) -0.0124(19) -0.0240(19) 0.0006(18)
C16 0.034(2) 0.058(3) 0.078(3) -0.056(3) -0.003(2) -0.008(2)
C17 0.061(3) 0.034(2) 0.050(3) 0.003(2) -0.026(2) -0.031(2)
C18 0.0156(16) 0.025(2) 0.0237(18) -0.0042(15) -0.0057(14) -0.0021(14)
C19 0.0205(16) 0.0195(18) 0.0152(16) -0.0044(14) -0.0024(14) -0.0045(14)
C20 0.0201(17) 0.025(2) 0.0235(19) -0.0075(15) -0.0058(15) 0.0000(15)
C21 0.0264(19) 0.022(2) 0.034(2) -0.0057(17) -0.0072(17) 0.0041(16)

loop_
_atom_type_symbol
_atom_type_description
_atom_type_scat_dispersion_real
_atom_type_scat_dispersion_imag
_atom_type_scat_source
C C 0.0033 0.0016 'International Tables Vol C Tables 4.2.6.8 and 6.1.1.4'
H H 0.0000 0.0000 'International Tables Vol C Tables 4.2.6.8 and 6.1.1.4'
Br Br -0.2901 2.4595 'International Tables Vol C Tables 4.2.6.8 and 6.1.1.4'
In In -0.7276 1.3100 'International Tables Vol C Tables 4.2.6.8 and 6.1.1.4'

loop_
_geom_angle_atom_site_label_1
_geom_angle_atom_site_label_2
_geom_angle_atom_site_label_3
_geom_angle
_geom_angle_site_symmetry_1
_geom_angle_site_symmetry_3
_geom_angle_publ_flag
C18 In1 C1 132.49(12) . . ?
C18 In1 C5 120.00(11) . . ?
C1 In1 C5 34.92(10) . . ?
C18 In1 Br1 107.17(9) . . ?
C1 In1 Br1 110.23(8) . . ?
C5 In1 Br1 132.81(7) . . ?
C18 In1 Br1 100.78(9) . 2_665 ?
C1 In1 Br1 110.49(8) . 2_665 ?
C5 In1 Br1 84.76(7) . 2_665 ?
Br1 In1 Br1 85.14(2) . 2_665 ?
In1 Br1 In1 94.86(2) . 2_665 ?
C5 C1 C2 103.8(2) . . ?
C5 C1 C6 115.7(3) . . ?
C2 C1 C6 129.0(3) . . ?
C5 C1 In1 84.05(18) . . ?
C2 C1 In1 94.56(19) . . ?
C6 C1 In1 119.4(2) . . ?
C3 C2 C1 106.6(3) . . ?
C3 C2 C10 122.5(3) . . ?
C1 C2 C10 130.7(3) . . ?
C2 C3 C4 112.2(3) . . ?
C5 C4 C3 106.2(3) . . ?
C5 C4 C14 127.6(3) . . ?
C3 C4 C14 126.1(3) . . ?
C4 C5 C1 111.0(3) . . ?
C4 C5 In1 100.3(2) . . ?
C1 C5 In1 61.03(16) . . ?
C7 C6 C8 106.2(2) . . ?
C7 C6 C9 109.8(3) . . ?
C8 C6 C9 108.6(3) . . ?
C7 C6 C1 116.0(3) . . ?
C8 C6 C1 110.1(3) . . ?
C9 C6 C1 106.0(2) . . ?
C2 C10 C13 112.2(3) . . ?
C2 C10 C12 110.0(3) . . ?
C13 C10 C12 106.1(3) . . ?
C2 C10 C11 112.0(3) . . ?
C13 C10 C11 110.9(3) . . ?
C12 C10 C11 105.3(3) . . ?
C16 C14 C4 111.0(3) . . ?
C16 C14 C15 108.3(3) . . ?
C4 C14 C15 108.5(3) . . ?
C16 C14 C17 109.9(3) . . ?
C4 C14 C17 110.0(3) . . ?
C15 C14 C17 109.1(3) . . ?
C19 C18 In1 116.4(2) . . ?
C20 C19 C18 112.4(3) . . ?
C19 C20 C21 113.5(3) . . ?

loop_
_geom_bond_atom_site_label_1
_geom_bond_atom_site_label_2
_geom_bond_distance
_geom_bond_site_symmetry_2
_geom_bond_publ_flag
In1 C18 2.158(3) . ?
In1 C1 2.257(3) . ?
In1 C5 2.566(3) . ?
In1 Br1 2.7019(9) . ?
In1 Br1 2.7935(8) 2_665 ?
C1 C5 1.477(4) . ?
C1 C2 1.499(4) . ?
C1 C6 1.557(4) . ?
C2 C3 1.378(4) . ?
C2 C10 1.527(4) . ?
C3 C4 1.436(4) . ?
C4 C5 1.376(4) . ?
C4 C14 1.513(4) . ?
C6 C7 1.523(4) . ?
C6 C8 1.526(4) . ?
C6 C9 1.540(4) . ?
C10 C13 1.533(4) . ?
C10 C12 1.541(4) . ?
C10 C11 1.550(4) . ?
C14 C16 1.509(5) . ?
C14 C15 1.517(5) . ?
C14 C17 1.527(5) . ?
C18 C19 1.533(4) . ?
C19 C20 1.516(4) . ?
C20 C21 1.529(5) . ?
